data_7202331
loop_
_publ_author_name
'Du, Miao'
'Zhang, Zhi-Hui'
'Wang, Xiu-Guang'
'Tang, Liang-Fu'
'Zhao, Xiao-Jun'

_publ_section_title
;
 Structural modulation of polythreading and interpenetrating
 coordination networks with an elongated dipyridyl building block and
 various anionic co-ligands
;
_journal_issue 12
_journal_name_full CrystEngComm
_journal_page_first 1855
_journal_paper_doi 10.1039/b810121c
_journal_volume 10
_journal_year 2008
_chemical_formula_sum 'C33.5 H41.5 Cd N7.5 O8'
_chemical_formula_weight 789.64
_chemical_name_systematic
;
?
;
_space_group_IT_number 56
_symmetry_cell_setting orthorhombic
_symmetry_space_group_name_Hall '-P 2ab 2ac'
_symmetry_space_group_name_H-M 'P c c n'
_atom_sites_solution_hydrogens geom
_atom_sites_solution_primary direct
_atom_sites_solution_secondary difmap
_audit_creation_method SHELXL-97
_cell_angle_alpha 90.00
_cell_angle_beta 90.00
_cell_angle_gamma 90.00
_cell_formula_units_Z 8
_cell_length_a 28.816(6)
_cell_length_b 14.330(3)
_cell_length_c 21.034(5)
_cell_measurement_reflns_used 5682
_cell_measurement_temperature 293(2)
_cell_measurement_theta_max 27.37
_cell_measurement_theta_min 2.23
_cell_volume 8686(3)
_computing_cell_refinement 'Bruker APEX II'
_computing_data_collection 'Bruker APEX II'
_computing_data_reduction 'Bruker SAINT'
_computing_molecular_graphics 'Bruker SHELXTL'
_computing_publication_material 'Bruker SHELXTL'
_computing_structure_refinement 'SHELXL-97 (Sheldrick, 1997)'
_computing_structure_solution 'SHELXS-97 (Sheldrick, 1990)'
_diffrn_ambient_temperature 293(2)
_diffrn_measured_fraction_theta_full 0.997
_diffrn_measured_fraction_theta_max 0.997
_diffrn_measurement_device_type 'APEX II CCD area detector'
_diffrn_measurement_method 'phi and omega scans'
_diffrn_radiation_monochromator graphite
_diffrn_radiation_source 'fine-focus sealed tube'
_diffrn_radiation_type MoK\a
_diffrn_radiation_wavelength 0.71073
_diffrn_reflns_av_R_equivalents 0.0295
_diffrn_reflns_av_sigmaI/netI 0.0238
_diffrn_reflns_limit_h_max 30
_diffrn_reflns_limit_h_min -34
_diffrn_reflns_limit_k_max 17
_diffrn_reflns_limit_k_min -17
_diffrn_reflns_limit_l_max 13
_diffrn_reflns_limit_l_min -25
_diffrn_reflns_number 44960
_diffrn_reflns_theta_full 25.01
_diffrn_reflns_theta_max 25.01
_diffrn_reflns_theta_min 1.86
_exptl_absorpt_coefficient_mu 0.552
_exptl_absorpt_correction_T_max 0.8468
_exptl_absorpt_correction_T_min 0.8272
_exptl_absorpt_correction_type multi-scan
_exptl_absorpt_process_details SADABS
_exptl_crystal_colour COLORLESS
_exptl_crystal_density_diffrn 1.208
_exptl_crystal_density_meas ?
_exptl_crystal_density_method 'not measured'
_exptl_crystal_description BLOCK
_exptl_crystal_F_000 3256
_exptl_crystal_size_max 0.36
_exptl_crystal_size_mid 0.34
_exptl_crystal_size_min 0.30
_refine_diff_density_max 1.219
_refine_diff_density_min -0.471
_refine_diff_density_rms 0.102
_refine_ls_extinction_method none
_refine_ls_goodness_of_fit_ref 1.047
_refine_ls_hydrogen_treatment constr
_refine_ls_matrix_type full
_refine_ls_number_parameters 541
_refine_ls_number_reflns 7645
_refine_ls_number_restraints 103
_refine_ls_restrained_S_all 1.060
_refine_ls_R_factor_all 0.0654
_refine_ls_R_factor_gt 0.0524
_refine_ls_shift/su_max 0.000
_refine_ls_shift/su_mean 0.000
_refine_ls_structure_factor_coef Fsqd
_refine_ls_weighting_details 'calc w=1/[\s^2^(Fo^2^)+(0.1093P)^2^+19.9782P] where P=(Fo^2^+2Fc^2^)/3'
_refine_ls_weighting_scheme calc
_refine_ls_wR_factor_gt 0.1742
_refine_ls_wR_factor_ref 0.1880
_reflns_number_gt 6052
_reflns_number_total 7645
_reflns_threshold_expression >2sigma(I)
_cod_data_source_file b810121c.txt
_cod_data_source_block 5b
_cod_depositor_comments
;
The following automatic conversions were performed:
'_symmetry_cell_setting' value 'Orthorhombic' changed to 'orthorhombic'
according to '/home/saulius/struct/CIF-dictionaries/cif_core.dic'
dictionary named 'cif_core.dic' version 2.4.1 from
2010-06-29.

'_exptl_absorpt_correction_type' value 'MULTI-SCAN' changed
to 'multi-scan' according to
'/home/saulius/struct/CIF-dictionaries/cif_core.dic' dictionary named
'cif_core.dic' version 2.4.1 from 2010-06-29.

Automatic conversion script
Id: cif_fix_enum 1527 2010-12-29 10:47:43Z saulius 

The following automatic conversions were performed:

'_exptl_crystal_density_meas' value 'NONE' was changed to '?' - the
value is perceived as not measured.

Automatic conversion script
Id: cif_fix_values 3008 2015-01-20 13:52:24Z robertas 
;
_cod_original_sg_symbol_H-M Pccn
_cod_original_formula_sum 'C33.50 H41.50 Cd N7.50 O8'
_cod_database_code 7202331

loop_
_symmetry_equiv_pos_as_xyz
'x, y, z'
'-x+1/2, -y+1/2, z'
'-x, y+1/2, -z+1/2'
'x+1/2, -y, -z+1/2'
'-x, -y, -z'
'x-1/2, y-1/2, -z'
'x, -y-1/2, z-1/2'
'-x-1/2, y, z-1/2'

loop_
_atom_site_label
_atom_site_type_symbol
_atom_site_fract_x
_atom_site_fract_y
_atom_site_fract_z
_atom_site_U_iso_or_equiv
_atom_site_adp_type
_atom_site_occupancy
_atom_site_symmetry_multiplicity
_atom_site_calc_flag
_atom_site_refinement_flags
_atom_site_disorder_assembly
_atom_site_disorder_group
Cd1 Cd 0.063865(13) 0.39633(2) 0.410809(14) 0.03635(16) Uani 1 1 d . . .
O1 O 0.0770(2) 0.4036(3) 0.29452(19) 0.0722(13) Uani 1 1 d . A .
O2 O 0.05807(13) 0.2716(3) 0.33824(15) 0.0494(9) Uani 1 1 d . A .
O3 O 0.05863(14) 0.0669(3) 0.03265(17) 0.0527(10) Uani 1 1 d . . .
O4 O 0.05719(14) 0.2081(3) -0.00696(16) 0.0516(9) Uani 1 1 d . . .
O5 O -0.01587(14) 0.4223(3) 0.40084(18) 0.0551(9) Uani 1 1 d . . .
H5A H -0.0265 0.4705 0.4194 0.083 Uiso 1 1 d R . .
H5B H -0.0330 0.3740 0.4005 0.083 Uiso 1 1 d R . .
N1 N 0.06635(15) 0.5582(3) 0.40180(19) 0.0421(10) Uani 1 1 d . . .
N2 N 0.07329(16) 1.0056(3) 0.3989(2) 0.0439(10) Uani 1 1 d . A .
N3 N 0.07827(18) 0.9968(3) 0.3351(2) 0.0535(11) Uani 1 1 d . A .
N4 N 0.13202(16) 1.0982(3) 0.4495(2) 0.0475(10) Uani 1 1 d . A .
N5 N 0.14137(18) 1.0689(4) 0.5087(2) 0.0671(14) Uani 1 1 d . A .
N6 N 0.35365(17) 1.1137(3) 0.4234(2) 0.0521(11) Uani 1 1 d . . .
C1 C 0.06494(17) 0.7540(3) 0.3877(2) 0.0405(11) Uani 1 1 d . . .
C2 C 0.0800(6) 0.7099(8) 0.4452(5) 0.050(3) Uani 0.64(3) 1 d P A 1
H2 H 0.0906 0.7461 0.4789 0.060 Uiso 0.64(3) 1 calc PR A 1
C3 C 0.0790(6) 0.6149(7) 0.4507(5) 0.046(3) Uani 0.64(3) 1 d P A 1
H3 H 0.0874 0.5880 0.4893 0.056 Uiso 0.64(3) 1 calc PR A 1
C4 C 0.0504(4) 0.6002(9) 0.3508(7) 0.044(3) Uani 0.64(3) 1 d P A 1
H4 H 0.0384 0.5630 0.3185 0.052 Uiso 0.64(3) 1 calc PR A 1
C5 C 0.0502(5) 0.6941(6) 0.3418(5) 0.041(3) Uani 0.64(3) 1 d P A 1
H5 H 0.0396 0.7180 0.3033 0.049 Uiso 0.64(3) 1 calc PR A 1
C2' C 0.0524(14) 0.7104(14) 0.4388(11) 0.063(8) Uani 0.36(3) 1 d P A 2
H2' H 0.0426 0.7449 0.4738 0.076 Uiso 0.36(3) 1 calc PR A 2
C3' C 0.0531(13) 0.6153(16) 0.4428(12) 0.061(7) Uani 0.36(3) 1 d P A 2
H3' H 0.0425 0.5900 0.4808 0.073 Uiso 0.36(3) 1 calc PR A 2
C4' C 0.0764(18) 0.6015(16) 0.3463(12) 0.080(11) Uani 0.36(3) 1 d P A 2
H4' H 0.0814 0.5637 0.3111 0.096 Uiso 0.36(3) 1 calc PR A 2
C5' C 0.0800(17) 0.6949(14) 0.3374(10) 0.080(11) Uani 0.36(3) 1 d P A 2
H5' H 0.0919 0.7194 0.2999 0.096 Uiso 0.36(3) 1 calc PR A 2
C6 C 0.06680(17) 0.8553(3) 0.3796(2) 0.0408(11) Uani 1 1 d . A .
C7 C 0.06581(18) 0.9224(4) 0.4281(3) 0.0424(11) Uani 1 1 d . . .
C8 C 0.0569(3) 0.9137(4) 0.4964(3) 0.0675(19) Uani 1 1 d . A .
H8A H 0.0413 0.9687 0.5114 0.101 Uiso 1 1 calc R . .
H8B H 0.0859 0.9067 0.5186 0.101 Uiso 1 1 calc R . .
H8C H 0.0378 0.8601 0.5041 0.101 Uiso 1 1 calc R . .
C9 C 0.0735(2) 0.9066(4) 0.3236(3) 0.0519(14) Uani 1 1 d . . .
C10 C 0.0745(4) 0.8735(5) 0.2553(3) 0.098(3) Uani 1 1 d . A .
H10A H 0.0458 0.8430 0.2453 0.148 Uiso 1 1 calc R . .
H10B H 0.0997 0.8305 0.2496 0.148 Uiso 1 1 calc R . .
H10C H 0.0787 0.9261 0.2276 0.148 Uiso 1 1 calc R . .
C11 C 0.0843(2) 1.0951(3) 0.4281(3) 0.0450(12) Uani 1 1 d . . .
H11A H 0.0790 1.1447 0.3976 0.054 Uiso 1 1 calc R A .
H11B H 0.0638 1.1054 0.4641 0.054 Uiso 1 1 calc R . .
C12 C 0.1705(2) 1.1145(4) 0.4156(2) 0.0485(13) Uani 1 1 d . . .
C13 C 0.1693(2) 1.1517(6) 0.3498(3) 0.0771(19) Uani 1 1 d . A .
H13A H 0.1661 1.1010 0.3203 0.116 Uiso 1 1 calc R . .
H13B H 0.1976 1.1847 0.3412 0.116 Uiso 1 1 calc R . .
H13C H 0.1435 1.1935 0.3454 0.116 Uiso 1 1 calc R . .
C14 C 0.2075(2) 1.0983(4) 0.4564(3) 0.0558(14) Uani 1 1 d . A .
C15 C 0.1862(2) 1.0697(6) 0.5136(3) 0.0717(18) Uani 1 1 d . . .
C16 C 0.2107(3) 1.0367(11) 0.5737(4) 0.146(5) Uani 1 1 d . A .
H16A H 0.2435 1.0341 0.5661 0.219 Uiso 1 1 calc R . .
H16B H 0.1996 0.9757 0.5849 0.219 Uiso 1 1 calc R . .
H16C H 0.2044 1.0794 0.6077 0.219 Uiso 1 1 calc R . .
C17 C 0.2573(2) 1.1058(4) 0.4429(3) 0.0555(14) Uani 1 1 d . . .
C18 C 0.2871(2) 1.1493(5) 0.4858(3) 0.0643(15) Uani 1 1 d . A .
H18 H 0.2751 1.1767 0.5224 0.077 Uiso 1 1 calc R . .
C19 C 0.3347(2) 1.1520(4) 0.4740(3) 0.0586(14) Uani 1 1 d . . .
H19 H 0.3538 1.1822 0.5031 0.070 Uiso 1 1 calc R A .
C20 C 0.3254(2) 1.0748(5) 0.3816(3) 0.0711(17) Uani 1 1 d . . .
H20 H 0.3384 1.0491 0.3450 0.085 Uiso 1 1 calc R A .
C21 C 0.2776(2) 1.0699(5) 0.3889(3) 0.0737(18) Uani 1 1 d . A .
H21 H 0.2594 1.0426 0.3575 0.088 Uiso 1 1 calc R . .
C22 C 0.06760(18) 0.3197(4) 0.2907(2) 0.0449(12) Uani 1 1 d . . .
C23 C 0.06688(18) 0.2740(3) 0.2260(2) 0.0438(12) Uani 1 1 d . A .
C24 C 0.06383(18) 0.1796(3) 0.2190(2) 0.0462(12) Uani 1 1 d . . .
H24 H 0.0629 0.1415 0.2548 0.055 Uiso 1 1 calc R A .
C25 C 0.06209(19) 0.1395(4) 0.1585(2) 0.0471(12) Uani 1 1 d . A .
H25 H 0.0611 0.0749 0.1542 0.057 Uiso 1 1 calc R . .
C26 C 0.06179(17) 0.1947(3) 0.1053(2) 0.0407(11) Uani 1 1 d . . .
C27 C 0.0653(3) 0.2888(4) 0.1126(3) 0.082(3) Uani 1 1 d . A .
H27 H 0.0661 0.3270 0.0769 0.099 Uiso 1 1 calc R . .
C28 C 0.0678(3) 0.3282(4) 0.1726(3) 0.091(3) Uani 1 1 d . . .
H28 H 0.0702 0.3927 0.1766 0.109 Uiso 1 1 calc R A .
C29 C 0.05860(16) 0.1533(4) 0.0395(2) 0.0416(11) Uani 1 1 d U A .
C30 C 0.0534(3) 0.7773(5) 0.6300(4) 0.106(3) Uani 1 1 d DU B 1
H30 H 0.0219 0.7633 0.6282 0.127 Uiso 1 1 calc R B 1
C31 C 0.0301(3) 0.9273(7) 0.6742(6) 0.157(5) Uani 1 1 d DU B 1
H31A H 0.0390 0.9613 0.7116 0.235 Uiso 1 1 calc R B 1
H31B H 0.0020 0.8934 0.6825 0.235 Uiso 1 1 calc R B 1
H31C H 0.0252 0.9701 0.6398 0.235 Uiso 1 1 calc R B 1
C32 C 0.1121(3) 0.8892(7) 0.6633(6) 0.150(5) Uani 1 1 d DU B 1
H32A H 0.1316 0.8390 0.6493 0.225 Uiso 1 1 calc R B 1
H32B H 0.1188 0.9031 0.7070 0.225 Uiso 1 1 calc R B 1
H32C H 0.1179 0.9435 0.6378 0.225 Uiso 1 1 calc R B 1
C33 C 0.3403(6) 0.9542(14) 0.6088(9) 0.150(8) Uani 0.50 1 d PDU . .
H33A H 0.3426 1.0209 0.6052 0.225 Uiso 0.50 1 calc PR . .
H33B H 0.3315 0.9283 0.5685 0.225 Uiso 0.50 1 calc PR . .
H33C H 0.3698 0.9291 0.6214 0.225 Uiso 0.50 1 calc PR . .
C34 C 0.2819(9) 0.8416(16) 0.6527(13) 0.218(14) Uani 0.50 1 d PDU . .
H34A H 0.2871 0.8076 0.6914 0.327 Uiso 0.50 1 calc PR . .
H34B H 0.2938 0.8063 0.6175 0.327 Uiso 0.50 1 calc PR . .
H34C H 0.2493 0.8518 0.6471 0.327 Uiso 0.50 1 calc PR . .
C35 C 0.2948(11) 0.9957(18) 0.7064(12) 0.237(18) Uani 0.50 1 d PDU . .
H35 H 0.3115 1.0497 0.7153 0.284 Uiso 0.50 1 calc PR . .
N7 N 0.0661(2) 0.8634(5) 0.6575(3) 0.097(2) Uani 1 1 d DU . .
N8 N 0.3057(5) 0.9306(12) 0.6561(7) 0.158(7) Uani 0.50 1 d PDU . .
O6 O 0.0795(2) 0.7216(4) 0.6091(3) 0.0940(16) Uani 1 1 d U . .
O7 O 0.2637(11) 0.972(2) 0.7329(15) 0.274(13) Uani 0.50 1 d PU . .
O8 O 0.2651(13) 0.274(3) 0.7105(17) 0.169(14) Uani 0.25 1 d PU . 1
O8' O 0.3005(18) 0.250(4) 0.674(2) 0.22(2) Uani 0.25 1 d PU C 2
O9 O 0.1901(7) 0.7858(15) 0.4072(9) 0.168(7) Uani 0.50 1 d PU D 3
O9' O 0.1903(12) 0.730(2) 0.3420(16) 0.291(15) Uani 0.50 1 d PU E 4

loop_
_atom_site_aniso_label
_atom_site_aniso_U_11
_atom_site_aniso_U_22
_atom_site_aniso_U_33
_atom_site_aniso_U_23
_atom_site_aniso_U_13
_atom_site_aniso_U_12
Cd1 0.0618(3) 0.0254(2) 0.0218(2) -0.00038(11) -0.00076(14) 0.00105(13)
O1 0.150(4) 0.036(2) 0.030(2) -0.0089(15) -0.007(2) -0.009(2)
O2 0.082(3) 0.0421(19) 0.0240(17) -0.0041(15) 0.0018(16) 0.0037(17)
O3 0.089(3) 0.0364(19) 0.0324(18) -0.0102(16) 0.0054(17) -0.0082(17)
O4 0.089(3) 0.045(2) 0.0211(16) -0.0025(15) 0.0017(16) -0.0075(18)
O5 0.064(2) 0.0433(19) 0.058(2) -0.0060(17) -0.0036(18) 0.0047(18)
N1 0.066(3) 0.025(2) 0.035(2) 0.0011(17) -0.0022(19) -0.0016(17)
N2 0.065(3) 0.026(2) 0.041(2) 0.0012(17) -0.0028(19) -0.0034(18)
N3 0.094(3) 0.032(2) 0.035(2) 0.0027(18) -0.002(2) -0.005(2)
N4 0.057(3) 0.040(2) 0.045(2) -0.0033(18) 0.001(2) -0.0022(18)
N5 0.063(3) 0.090(4) 0.048(3) 0.005(3) -0.002(2) -0.011(3)
N6 0.059(3) 0.050(3) 0.048(3) -0.001(2) 0.001(2) 0.002(2)
C1 0.058(3) 0.031(2) 0.032(2) 0.004(2) 0.000(2) -0.003(2)
C2 0.086(9) 0.035(5) 0.029(4) 0.000(3) -0.014(6) -0.013(6)
C3 0.084(9) 0.026(4) 0.029(4) 0.005(3) -0.012(6) 0.000(5)
C4 0.057(6) 0.035(5) 0.039(6) -0.006(4) -0.007(5) -0.006(5)
C5 0.059(7) 0.030(4) 0.033(5) -0.002(3) -0.013(4) 0.001(4)
C2' 0.12(2) 0.038(9) 0.033(10) -0.014(7) 0.009(13) 0.004(13)
C3' 0.10(2) 0.045(11) 0.042(12) 0.012(8) 0.011(13) -0.001(13)
C4' 0.17(4) 0.032(10) 0.035(10) -0.007(7) 0.028(18) -0.002(17)
C5' 0.16(3) 0.042(10) 0.038(10) 0.009(7) 0.037(15) 0.011(15)
C6 0.060(3) 0.027(2) 0.035(3) 0.000(2) -0.003(2) -0.005(2)
C7 0.058(3) 0.029(2) 0.040(3) 0.002(2) -0.002(2) -0.001(2)
C8 0.118(6) 0.039(3) 0.045(3) -0.003(3) 0.012(3) -0.008(3)
C9 0.085(4) 0.037(3) 0.034(3) 0.002(2) -0.001(3) -0.007(2)
C10 0.207(10) 0.051(4) 0.038(3) 0.001(3) 0.011(4) -0.025(5)
C11 0.061(3) 0.024(2) 0.050(3) -0.008(2) -0.002(3) 0.002(2)
C12 0.061(3) 0.037(3) 0.047(3) -0.001(2) 0.003(2) -0.002(2)
C13 0.078(4) 0.092(5) 0.061(4) 0.020(4) 0.006(3) -0.004(4)
C14 0.061(3) 0.050(3) 0.055(3) 0.003(3) -0.005(3) -0.002(2)
C15 0.059(4) 0.099(5) 0.056(4) 0.015(4) -0.004(3) -0.011(3)
C16 0.092(6) 0.263(16) 0.083(6) 0.074(8) -0.028(5) -0.050(8)
C17 0.058(3) 0.048(3) 0.060(4) 0.005(3) 0.001(3) -0.003(2)
C18 0.061(4) 0.074(4) 0.058(4) -0.008(3) 0.001(3) 0.002(3)
C19 0.060(3) 0.065(4) 0.051(3) -0.009(3) -0.004(3) 0.001(3)
C20 0.071(4) 0.077(4) 0.065(4) -0.019(4) 0.003(3) -0.001(3)
C21 0.066(4) 0.081(5) 0.073(4) -0.023(4) -0.002(3) -0.012(3)
C22 0.071(3) 0.036(3) 0.028(2) -0.004(2) -0.004(2) 0.002(2)
C23 0.073(3) 0.031(2) 0.027(2) -0.004(2) 0.000(2) -0.003(2)
C24 0.085(4) 0.032(2) 0.022(2) 0.0004(19) 0.001(2) -0.003(2)
C25 0.078(4) 0.032(3) 0.031(3) -0.002(2) 0.003(2) -0.004(2)
C26 0.062(3) 0.036(3) 0.024(2) -0.004(2) 0.003(2) -0.005(2)
C27 0.191(8) 0.030(3) 0.025(3) 0.004(2) 0.001(4) -0.023(4)
C28 0.215(9) 0.030(3) 0.028(3) -0.001(2) -0.002(4) -0.021(4)
C29 0.052(3) 0.043(2) 0.030(2) -0.007(2) 0.0037(19) -0.0056(19)
C30 0.108(4) 0.109(5) 0.102(5) 0.017(4) -0.007(4) -0.024(4)
C31 0.158(6) 0.162(6) 0.151(6) 0.004(5) 0.001(5) -0.003(5)
C32 0.145(6) 0.156(6) 0.150(6) 0.017(4) -0.001(4) 0.012(4)
C33 0.147(9) 0.150(9) 0.152(9) 0.006(5) -0.006(5) 0.008(5)
C34 0.218(15) 0.216(15) 0.220(15) 0.003(5) -0.005(5) -0.002(5)
C35 0.237(18) 0.237(19) 0.237(19) 0.000(5) -0.005(5) 0.001(5)
N7 0.131(4) 0.083(4) 0.078(4) 0.003(3) -0.001(3) -0.021(3)
N8 0.156(8) 0.161(9) 0.157(9) 0.007(5) -0.013(5) 0.010(5)
O6 0.108(3) 0.082(3) 0.091(3) -0.003(3) 0.003(3) 0.000(3)
O7 0.275(14) 0.278(14) 0.271(14) 0.003(5) 0.001(5) -0.003(5)
O8 0.170(15) 0.170(15) 0.165(14) 0.002(5) -0.003(5) 0.002(5)
O8' 0.22(2) 0.22(2) 0.22(2) 0.002(5) -0.005(5) 0.001(5)
O9 0.147(8) 0.179(8) 0.179(8) 0.001(5) -0.002(5) 0.000(5)
O9' 0.284(15) 0.295(16) 0.294(16) -0.001(5) -0.001(5) 0.002(5)

loop_
_atom_type_symbol
_atom_type_description
_atom_type_scat_dispersion_real
_atom_type_scat_dispersion_imag
_atom_type_scat_source
C C 0.0033 0.0016 'International Tables Vol C Tables 4.2.6.8 and 6.1.1.4'
H H 0.0000 0.0000 'International Tables Vol C Tables 4.2.6.8 and 6.1.1.4'
N N 0.0061 0.0033 'International Tables Vol C Tables 4.2.6.8 and 6.1.1.4'
O O 0.0106 0.0060 'International Tables Vol C Tables 4.2.6.8 and 6.1.1.4'
Cd Cd -0.8075 1.2024 'International Tables Vol C Tables 4.2.6.8 and 6.1.1.4'

loop_
_geom_angle_atom_site_label_1
_geom_angle_atom_site_label_2
_geom_angle_atom_site_label_3
_geom_angle
_geom_angle_site_symmetry_1
_geom_angle_site_symmetry_3
_geom_angle_publ_flag
O4 Cd1 N1 135.52(14) 7_566 . ?
O4 Cd1 O5 95.11(14) 7_566 . ?
N1 Cd1 O5 82.20(14) . . ?
O4 Cd1 O2 89.29(13) 7_566 . ?
N1 Cd1 O2 134.83(13) . . ?
O5 Cd1 O2 89.60(13) . . ?
O4 Cd1 N6 87.76(15) 7_566 2_565 ?
N1 Cd1 N6 92.18(15) . 2_565 ?
O5 Cd1 N6 174.15(14) . 2_565 ?
O2 Cd1 N6 95.54(14) . 2_565 ?
O4 Cd1 O1 141.63(12) 7_566 . ?
N1 Cd1 O1 82.72(13) . . ?
O5 Cd1 O1 93.16(16) . . ?
O2 Cd1 O1 53.33(12) . . ?
N6 Cd1 O1 87.70(17) 2_565 . ?
O4 Cd1 O3 52.39(12) 7_566 7_566 ?
N1 Cd1 O3 83.15(13) . 7_566 ?
O5 Cd1 O3 89.95(13) . 7_566 ?
O2 Cd1 O3 141.45(12) . 7_566 ?
N6 Cd1 O3 87.77(14) 2_565 7_566 ?
O1 Cd1 O3 164.98(13) . 7_566 ?
O4 Cd1 C22 115.73(14) 7_566 . ?
N1 Cd1 C22 108.72(14) . . ?
O5 Cd1 C22 91.12(14) . . ?
O2 Cd1 C22 26.74(14) . . ?
N6 Cd1 C22 92.22(16) 2_565 . ?
O1 Cd1 C22 26.60(14) . . ?
O3 Cd1 C22 168.11(14) 7_566 . ?
C22 O1 Cd1 89.4(3) . . ?
C22 O2 Cd1 94.9(3) . . ?
C29 O3 Cd1 85.0(3) . 7_565 ?
C29 O4 Cd1 100.1(3) . 7_565 ?
Cd1 O5 H5A 116.3 . . ?
Cd1 O5 H5B 116.2 . . ?
H5A O5 H5B 117.1 . . ?
C3' N1 C4 99.0(13) . . ?
C3' N1 C4' 111.1(15) . . ?
C4 N1 C3 116.0(8) . . ?
C4' N1 C3 108.6(13) . . ?
C3' N1 Cd1 126.0(11) . . ?
C4 N1 Cd1 120.8(6) . . ?
C4' N1 Cd1 122.3(10) . . ?
C3 N1 Cd1 122.8(5) . . ?
N3 N2 C7 112.4(4) . . ?
N3 N2 C11 118.5(4) . . ?
C7 N2 C11 128.1(4) . . ?
C9 N3 N2 105.2(4) . . ?
C12 N4 N5 112.5(5) . . ?
C12 N4 C11 128.8(5) . . ?
N5 N4 C11 118.0(5) . . ?
C15 N5 N4 105.8(5) . . ?
C19 N6 C20 117.3(5) . . ?
C19 N6 Cd1 121.8(4) . 2_565 ?
C20 N6 Cd1 120.8(4) . 2_565 ?
C2' C1 C5 101.4(12) . . ?
C2' C1 C5' 114.5(13) . . ?
C5 C1 C2 114.6(7) . . ?
C5' C1 C2 105.8(12) . . ?
C2' C1 C6 125.9(10) . . ?
C5 C1 C6 123.7(6) . . ?
C5' C1 C6 119.5(9) . . ?
C2 C1 C6 121.7(6) . . ?
C3 C2 C1 120.3(9) . . ?
C3 C2 H2 119.9 . . ?
C1 C2 H2 119.9 . . ?
N1 C3 C2 122.4(10) . . ?
N1 C3 H3 118.8 . . ?
C2 C3 H3 118.8 . . ?
N1 C4 C5 124.7(10) . . ?
N1 C4 H4 117.6 . . ?
C5 C4 H4 117.6 . . ?
C4 C5 C1 121.6(9) . . ?
C4 C5 H5 119.2 . . ?
C1 C5 H5 119.2 . . ?
C1 C2' C3' 121.9(18) . . ?
C1 C2' H2' 119.0 . . ?
C3' C2' H2' 119.0 . . ?
N1 C3' C2' 128(2) . . ?
N1 C3' H3' 116.0 . . ?
C2' C3' H3' 116.0 . . ?
N1 C4' C5' 126(2) . . ?
N1 C4' H4' 117.0 . . ?
C5' C4' H4' 117.0 . . ?
C4' C5' C1 117.5(17) . . ?
C4' C5' H5' 121.3 . . ?
C1 C5' H5' 121.3 . . ?
C7 C6 C9 104.7(4) . . ?
C7 C6 C1 126.5(5) . . ?
C9 C6 C1 128.6(5) . . ?
N2 C7 C6 105.7(5) . . ?
N2 C7 C8 123.0(5) . . ?
C6 C7 C8 131.2(5) . . ?
C7 C8 H8A 109.5 . . ?
C7 C8 H8B 109.5 . . ?
H8A C8 H8B 109.5 . . ?
C7 C8 H8C 109.5 . . ?
H8A C8 H8C 109.5 . . ?
H8B C8 H8C 109.5 . . ?
N3 C9 C6 111.8(5) . . ?
N3 C9 C10 118.6(5) . . ?
C6 C9 C10 129.5(5) . . ?
C9 C10 H10A 109.5 . . ?
C9 C10 H10B 109.5 . . ?
H10A C10 H10B 109.5 . . ?
C9 C10 H10C 109.5 . . ?
H10A C10 H10C 109.5 . . ?
H10B C10 H10C 109.5 . . ?
N4 C11 N2 111.4(4) . . ?
N4 C11 H11A 109.4 . . ?
N2 C11 H11A 109.4 . . ?
N4 C11 H11B 109.4 . . ?
N2 C11 H11B 109.4 . . ?
H11A C11 H11B 108.0 . . ?
N4 C12 C14 106.1(5) . . ?
N4 C12 C13 122.7(5) . . ?
C14 C12 C13 130.9(6) . . ?
C12 C13 H13A 109.5 . . ?
C12 C13 H13B 109.5 . . ?
H13A C13 H13B 109.5 . . ?
C12 C13 H13C 109.5 . . ?
H13A C13 H13C 109.5 . . ?
H13B C13 H13C 109.5 . . ?
C12 C14 C15 103.9(5) . . ?
C12 C14 C17 128.3(6) . . ?
C15 C14 C17 127.7(6) . . ?
N5 C15 C14 111.6(6) . . ?
N5 C15 C16 121.8(6) . . ?
C14 C15 C16 126.5(6) . . ?
C15 C16 H16A 109.5 . . ?
C15 C16 H16B 109.5 . . ?
H16A C16 H16B 109.5 . . ?
C15 C16 H16C 109.5 . . ?
H16A C16 H16C 109.5 . . ?
H16B C16 H16C 109.5 . . ?
C21 C17 C18 116.1(6) . . ?
C21 C17 C14 123.2(6) . . ?
C18 C17 C14 120.7(6) . . ?
C17 C18 C19 120.2(6) . . ?
C17 C18 H18 119.9 . . ?
C19 C18 H18 119.9 . . ?
N6 C19 C18 122.7(6) . . ?
N6 C19 H19 118.6 . . ?
C18 C19 H19 118.6 . . ?
N6 C20 C21 123.9(6) . . ?
N6 C20 H20 118.0 . . ?
C21 C20 H20 118.0 . . ?
C17 C21 C20 119.6(6) . . ?
C17 C21 H21 120.2 . . ?
C20 C21 H21 120.2 . . ?
O1 C22 O2 122.3(5) . . ?
O1 C22 C23 119.0(5) . . ?
O2 C22 C23 118.7(4) . . ?
O1 C22 Cd1 64.0(3) . . ?
O2 C22 Cd1 58.4(3) . . ?
C23 C22 Cd1 176.2(4) . . ?
C24 C23 C28 118.4(5) . . ?
C24 C23 C22 121.9(4) . . ?
C28 C23 C22 119.6(5) . . ?
C23 C24 C25 120.6(5) . . ?
C23 C24 H24 119.7 . . ?
C25 C24 H24 119.7 . . ?
C26 C25 C24 120.4(5) . . ?
C26 C25 H25 119.8 . . ?
C24 C25 H25 119.8 . . ?
C27 C26 C25 118.6(5) . . ?
C27 C26 C29 119.9(5) . . ?
C25 C26 C29 121.4(5) . . ?
C26 C27 C28 120.8(5) . . ?
C26 C27 H27 119.6 . . ?
C28 C27 H27 119.6 . . ?
C23 C28 C27 121.1(5) . . ?
C23 C28 H28 119.5 . . ?
C27 C28 H28 119.5 . . ?
O3 C29 O4 122.2(4) . . ?
O3 C29 C26 119.8(4) . . ?
O4 C29 C26 118.0(4) . . ?
O6 C30 N7 125.2(7) . . ?
O6 C30 H30 117.4 . . ?
N7 C30 H30 117.4 . . ?
N7 C31 H31A 109.5 . . ?
N7 C31 H31B 109.5 . . ?
N7 C31 H31C 109.5 . . ?
N7 C32 H32A 109.5 . . ?
N7 C32 H32B 109.5 . . ?
N7 C32 H32C 109.5 . . ?
N8 C33 H33A 109.5 . . ?
N8 C33 H33B 109.5 . . ?
H33A C33 H33B 109.5 . . ?
N8 C33 H33C 109.5 . . ?
H33A C33 H33C 109.5 . . ?
H33B C33 H33C 109.5 . . ?
N8 C34 H34A 109.5 . . ?
N8 C34 H34B 109.5 . . ?
H34A C34 H34B 109.5 . . ?
N8 C34 H34C 109.5 . . ?
H34A C34 H34C 109.5 . . ?
H34B C34 H34C 109.5 . . ?
O7 C35 N8 110(2) . . ?
O7 C35 H35 124.9 . . ?
N8 C35 H35 124.9 . . ?
C32 N7 C30 121.4(5) . . ?
C32 N7 C31 120.2(5) . . ?
C30 N7 C31 118.2(4) . . ?
C35 N8 C34 120.1(6) . . ?
C35 N8 C33 120.1(6) . . ?
C34 N8 C33 119.8(6) . . ?

loop_
_geom_bond_atom_site_label_1
_geom_bond_atom_site_label_2
_geom_bond_distance
_geom_bond_site_symmetry_2
_geom_bond_publ_flag
Cd1 O4 2.296(3) 7_566 ?
Cd1 N1 2.328(4) . ?
Cd1 O5 2.337(4) . ?
Cd1 O2 2.356(3) . ?
Cd1 N6 2.396(5) 2_565 ?
Cd1 O1 2.477(4) . ?
Cd1 O3 2.621(4) 7_566 ?
Cd1 C22 2.757(5) . ?
O1 C22 1.234(6) . ?
O2 C22 1.245(6) . ?
O3 C29 1.247(7) . ?
O3 Cd1 2.621(4) 7_565 ?
O4 C29 1.255(6) . ?
O4 Cd1 2.296(3) 7_565 ?
O5 H5A 0.8509 . ?
O5 H5B 0.8501 . ?
N1 C3' 1.25(2) . ?
N1 C4 1.313(14) . ?
N1 C4' 1.35(3) . ?
N1 C3 1.361(12) . ?
N2 N3 1.355(6) . ?
N2 C7 1.358(7) . ?
N2 C11 1.456(6) . ?
N3 C9 1.322(7) . ?
N4 C12 1.339(7) . ?
N4 N5 1.341(7) . ?
N4 C11 1.448(7) . ?
N5 C15 1.295(8) . ?
N6 C19 1.317(7) . ?
N6 C20 1.321(8) . ?
N6 Cd1 2.396(5) 2_565 ?
C1 C2' 1.29(2) . ?
C1 C5 1.361(10) . ?
C1 C5' 1.42(2) . ?
C1 C2 1.431(13) . ?
C1 C6 1.463(7) . ?
C2 C3 1.367(15) . ?
C2 H2 0.9300 . ?
C3 H3 0.9300 . ?
C4 C5 1.360(15) . ?
C4 H4 0.9300 . ?
C5 H5 0.9300 . ?
C2' C3' 1.37(3) . ?
C2' H2' 0.9300 . ?
C3' H3' 0.9300 . ?
C4' C5' 1.35(3) . ?
C4' H4' 0.9300 . ?
C5' H5' 0.9300 . ?
C6 C7 1.402(8) . ?
C6 C9 1.403(7) . ?
C7 C8 1.465(8) . ?
C8 H8A 0.9600 . ?
C8 H8B 0.9600 . ?
C8 H8C 0.9600 . ?
C9 C10 1.513(9) . ?
C10 H10A 0.9600 . ?
C10 H10B 0.9600 . ?
C10 H10C 0.9600 . ?
C11 H11A 0.9700 . ?
C11 H11B 0.9700 . ?
C12 C14 1.389(8) . ?
C12 C13 1.482(8) . ?
C13 H13A 0.9600 . ?
C13 H13B 0.9600 . ?
C13 H13C 0.9600 . ?
C14 C15 1.413(9) . ?
C14 C17 1.467(8) . ?
C15 C16 1.523(10) . ?
C16 H16A 0.9600 . ?
C16 H16B 0.9600 . ?
C16 H16C 0.9600 . ?
C17 C21 1.377(9) . ?
C17 C18 1.391(8) . ?
C18 C19 1.394(8) . ?
C18 H18 0.9300 . ?
C19 H19 0.9300 . ?
C20 C21 1.389(9) . ?
C20 H20 0.9300 . ?
C21 H21 0.9300 . ?
C22 C23 1.509(7) . ?
C23 C24 1.364(7) . ?
C23 C28 1.367(8) . ?
C24 C25 1.398(7) . ?
C24 H24 0.9300 . ?
C25 C26 1.371(7) . ?
C25 H25 0.9300 . ?
C26 C27 1.360(7) . ?
C26 C29 1.508(6) . ?
C27 C28 1.385(8) . ?
C27 H27 0.9300 . ?
C28 H28 0.9300 . ?
C30 O6 1.182(9) . ?
C30 N7 1.411(8) . ?
C30 H30 0.9300 . ?
C31 N7 1.427(8) . ?
C31 H31A 0.9600 . ?
C31 H31B 0.9600 . ?
C31 H31C 0.9600 . ?
C32 N7 1.382(8) . ?
C32 H32A 0.9600 . ?
C32 H32B 0.9600 . ?
C32 H32C 0.9600 . ?
C33 N8 1.450(10) . ?
C33 H33A 0.9600 . ?
C33 H33B 0.9600 . ?
C33 H33C 0.9600 . ?
C34 N8 1.449(10) . ?
C34 H34A 0.9600 . ?
C34 H34B 0.9600 . ?
C34 H34C 0.9600 . ?
C35 O7 1.11(4) . ?
C35 N8 1.445(10) . ?
C35 H35 0.9300 . ?
O8 O8 1.11(6) 2 ?

loop_
_geom_torsion_atom_site_label_1
_geom_torsion_atom_site_label_2
_geom_torsion_atom_site_label_3
_geom_torsion_atom_site_label_4
_geom_torsion
_geom_torsion_site_symmetry_1
_geom_torsion_site_symmetry_2
_geom_torsion_site_symmetry_3
_geom_torsion_site_symmetry_4
_geom_torsion_publ_flag
O4 Cd1 O1 C22 16.1(5) 7_566 . . . ?
N1 Cd1 O1 C22 -167.9(4) . . . . ?
O5 Cd1 O1 C22 -86.2(4) . . . . ?
O2 Cd1 O1 C22 1.0(3) . . . . ?
N6 Cd1 O1 C22 99.6(4) 2_565 . . . ?
O3 Cd1 O1 C22 172.1(5) 7_566 . . . ?
O4 Cd1 O2 C22 -171.6(3) 7_566 . . . ?
N1 Cd1 O2 C22 14.7(4) . . . . ?
O5 Cd1 O2 C22 93.3(3) . . . . ?
N6 Cd1 O2 C22 -83.9(3) 2_565 . . . ?
O1 Cd1 O2 C22 -0.9(3) . . . . ?
O3 Cd1 O2 C22 -177.3(3) 7_566 . . . ?
O4 Cd1 N1 C3' -18(2) 7_566 . . . ?
O5 Cd1 N1 C3' 71(2) . . . . ?
O2 Cd1 N1 C3' 152(2) . . . . ?
N6 Cd1 N1 C3' -108(2) 2_565 . . . ?
O1 Cd1 N1 C3' 165(2) . . . . ?
O3 Cd1 N1 C3' -20(2) 7_566 . . . ?
C22 Cd1 N1 C3' 159(2) . . . . ?
O4 Cd1 N1 C4 -149.7(8) 7_566 . . . ?
O5 Cd1 N1 C4 -60.3(8) . . . . ?
O2 Cd1 N1 C4 21.3(8) . . . . ?
N6 Cd1 N1 C4 121.3(8) 2_565 . . . ?
O1 Cd1 N1 C4 33.9(8) . . . . ?
O3 Cd1 N1 C4 -151.2(8) 7_566 . . . ?
C22 Cd1 N1 C4 28.2(8) . . . . ?
O4 Cd1 N1 C4' 171(3) 7_566 . . . ?
O5 Cd1 N1 C4' -99(3) . . . . ?
O2 Cd1 N1 C4' -18(3) . . . . ?
N6 Cd1 N1 C4' 82(3) 2_565 . . . ?
O1 Cd1 N1 C4' -5(3) . . . . ?
O3 Cd1 N1 C4' 170(3) 7_566 . . . ?
C22 Cd1 N1 C4' -11(3) . . . . ?
O4 Cd1 N1 C3 22.5(10) 7_566 . . . ?
O5 Cd1 N1 C3 111.9(10) . . . . ?
O2 Cd1 N1 C3 -166.5(9) . . . . ?
N6 Cd1 N1 C3 -66.5(10) 2_565 . . . ?
O1 Cd1 N1 C3 -153.9(10) . . . . ?
O3 Cd1 N1 C3 21.0(9) 7_566 . . . ?
C22 Cd1 N1 C3 -159.6(9) . . . . ?
C7 N2 N3 C9 0.4(6) . . . . ?
C11 N2 N3 C9 170.0(5) . . . . ?
C12 N4 N5 C15 2.4(7) . . . . ?
C11 N4 N5 C15 173.7(5) . . . . ?
C2' C1 C2 C3 73(2) . . . . ?
C5 C1 C2 C3 0.2(14) . . . . ?
C5' C1 C2 C3 -37(2) . . . . ?
C6 C1 C2 C3 -178.2(9) . . . . ?
C3' N1 C3 C2 -72(2) . . . . ?
C4 N1 C3 C2 -6.9(15) . . . . ?
C4' N1 C3 C2 28(2) . . . . ?
Cd1 N1 C3 C2 -179.4(9) . . . . ?
C1 C2 C3 N1 3.6(18) . . . . ?
C3' N1 C4 C5 37.5(18) . . . . ?
C4' N1 C4 C5 -78(2) . . . . ?
C3 N1 C4 C5 6.8(14) . . . . ?
Cd1 N1 C4 C5 179.5(8) . . . . ?
N1 C4 C5 C1 -3.2(16) . . . . ?
C2' C1 C5 C4 -33.6(17) . . . . ?
C5' C1 C5 C4 82.7(18) . . . . ?
C2 C1 C5 C4 -0.5(13) . . . . ?
C6 C1 C5 C4 177.9(8) . . . . ?
C5 C1 C2' C3' 35(3) . . . . ?
C5' C1 C2' C3' -1(3) . . . . ?
C2 C1 C2' C3' -83(3) . . . . ?
C6 C1 C2' C3' -177.9(17) . . . . ?
C4 N1 C3' C2' -38(3) . . . . ?
C4' N1 C3' C2' -6(3) . . . . ?
C3 N1 C3' C2' 86(3) . . . . ?
Cd1 N1 C3' C2' -177(2) . . . . ?
C1 C2' C3' N1 2(4) . . . . ?
C3' N1 C4' C5' 11(4) . . . . ?
C4 N1 C4' C5' 84(4) . . . . ?
C3 N1 C4' C5' -25(4) . . . . ?
Cd1 N1 C4' C5' -178(2) . . . . ?
N1 C4' C5' C1 -10(5) . . . . ?
C2' C1 C5' C4' 5(3) . . . . ?
C5 C1 C5' C4' -70(3) . . . . ?
C2 C1 C5' C4' 40(3) . . . . ?
C6 C1 C5' C4' -178(2) . . . . ?
C2' C1 C6 C7 16(2) . . . . ?
C5 C1 C6 C7 156.4(9) . . . . ?
C5' C1 C6 C7 -161(2) . . . . ?
C2 C1 C6 C7 -25.3(11) . . . . ?
C2' C1 C6 C9 -170(2) . . . . ?
C5 C1 C6 C9 -29.2(11) . . . . ?
C5' C1 C6 C9 13(2) . . . . ?
C2 C1 C6 C9 149.1(10) . . . . ?
N3 N2 C7 C6 1.0(6) . . . . ?
C11 N2 C7 C6 -167.3(5) . . . . ?
N3 N2 C7 C8 -176.8(6) . . . . ?
C11 N2 C7 C8 14.9(9) . . . . ?
C9 C6 C7 N2 -1.9(6) . . . . ?
C1 C6 C7 N2 173.6(5) . . . . ?
C9 C6 C7 C8 175.6(6) . . . . ?
C1 C6 C7 C8 -8.9(10) . . . . ?
N2 N3 C9 C6 -1.7(7) . . . . ?
N2 N3 C9 C10 176.5(6) . . . . ?
C7 C6 C9 N3 2.3(7) . . . . ?
C1 C6 C9 N3 -173.1(5) . . . . ?
C7 C6 C9 C10 -175.7(7) . . . . ?
C1 C6 C9 C10 8.9(11) . . . . ?
C12 N4 C11 N2 80.5(6) . . . . ?
N5 N4 C11 N2 -89.2(6) . . . . ?
N3 N2 C11 N4 -92.5(6) . . . . ?
C7 N2 C11 N4 75.2(7) . . . . ?
N5 N4 C12 C14 -2.5(6) . . . . ?
C11 N4 C12 C14 -172.7(4) . . . . ?
N5 N4 C12 C13 -177.0(6) . . . . ?
C11 N4 C12 C13 12.8(8) . . . . ?
N4 C12 C14 C15 1.6(6) . . . . ?
C13 C12 C14 C15 175.5(7) . . . . ?
N4 C12 C14 C17 179.7(5) . . . . ?
C13 C12 C14 C17 -6.4(10) . . . . ?
N4 N5 C15 C14 -1.2(8) . . . . ?
N4 N5 C15 C16 -177.3(9) . . . . ?
C12 C14 C15 N5 -0.2(8) . . . . ?
C17 C14 C15 N5 -178.4(6) . . . . ?
C12 C14 C15 C16 175.6(9) . . . . ?
C17 C14 C15 C16 -2.5(13) . . . . ?
C12 C14 C17 C21 -45.5(9) . . . . ?
C15 C14 C17 C21 132.3(8) . . . . ?
C12 C14 C17 C18 135.6(6) . . . . ?
C15 C14 C17 C18 -46.7(9) . . . . ?
C21 C17 C18 C19 -2.2(9) . . . . ?
C14 C17 C18 C19 176.9(5) . . . . ?
C20 N6 C19 C18 2.8(9) . . . . ?
Cd1 N6 C19 C18 -172.6(5) 2_565 . . . ?
C17 C18 C19 N6 -0.8(10) . . . . ?
C19 N6 C20 C21 -1.9(10) . . . . ?
Cd1 N6 C20 C21 173.5(6) 2_565 . . . ?
C18 C17 C21 C20 3.0(10) . . . . ?
C14 C17 C21 C20 -176.0(6) . . . . ?
N6 C20 C21 C17 -1.1(12) . . . . ?
Cd1 O1 C22 O2 -1.7(6) . . . . ?
Cd1 O1 C22 C23 177.3(4) . . . . ?
Cd1 O2 C22 O1 1.8(6) . . . . ?
Cd1 O2 C22 C23 -177.2(4) . . . . ?
O4 Cd1 C22 O1 -169.0(4) 7_566 . . . ?
N1 Cd1 C22 O1 12.7(4) . . . . ?
O5 Cd1 C22 O1 94.8(4) . . . . ?
O2 Cd1 C22 O1 -178.3(6) . . . . ?
N6 Cd1 C22 O1 -80.4(4) 2_565 . . . ?
O3 Cd1 C22 O1 -170.1(6) 7_566 . . . ?
O4 Cd1 C22 O2 9.3(4) 7_566 . . . ?
N1 Cd1 C22 O2 -169.0(3) . . . . ?
O5 Cd1 C22 O2 -86.9(3) . . . . ?
N6 Cd1 C22 O2 97.9(3) 2_565 . . . ?
O1 Cd1 C22 O2 178.3(6) . . . . ?
O3 Cd1 C22 O2 8.2(9) 7_566 . . . ?
O1 C22 C23 C24 169.8(6) . . . . ?
O2 C22 C23 C24 -11.1(8) . . . . ?
O1 C22 C23 C28 -12.3(9) . . . . ?
O2 C22 C23 C28 166.8(6) . . . . ?
C28 C23 C24 C25 0.5(9) . . . . ?
C22 C23 C24 C25 178.4(5) . . . . ?
C23 C24 C25 C26 -2.3(8) . . . . ?
C24 C25 C26 C27 2.9(9) . . . . ?
C24 C25 C26 C29 -178.3(5) . . . . ?
C25 C26 C27 C28 -1.8(11) . . . . ?
C29 C26 C27 C28 179.4(7) . . . . ?
C24 C23 C28 C27 0.6(11) . . . . ?
C22 C23 C28 C27 -177.4(7) . . . . ?
C26 C27 C28 C23 0.0(13) . . . . ?
Cd1 O3 C29 O4 5.5(5) 7_565 . . . ?
Cd1 O3 C29 C26 -172.6(4) 7_565 . . . ?
Cd1 O4 C29 O3 -6.3(5) 7_565 . . . ?
Cd1 O4 C29 C26 171.8(4) 7_565 . . . ?
C27 C26 C29 O3 175.0(6) . . . . ?
C25 C26 C29 O3 -3.8(7) . . . . ?
C27 C26 C29 O4 -3.2(8) . . . . ?
C25 C26 C29 O4 178.1(5) . . . . ?
O6 C30 N7 C32 -1.3(16) . . . . ?
O6 C30 N7 C31 173.3(10) . . . . ?
O7 C35 N8 C34 -10(3) . . . . ?
O7 C35 N8 C33 170(3) . . . . ?
